data_4112711
loop_
_publ_author_name
'Cliff R. Baar'
'Christopher J. Levy'
'Endy Y.-J. Min'
'Lawrence M. Henling'
'Michael W. Day'
'John E. Bercaw'

_publ_section_title
;
 Kinetic Resolution of Chiral \a-Olefins Using Optically Active
 ansa-Zirconocene Polymerization Catalysts
;
_journal_name_full 'Journal of the American Chemical Society'
_journal_page_first 8216
_journal_page_last 8231
_journal_paper_doi 10.1021/ja040021j
_journal_volume 126
_journal_year 2004
_chemical_formula_sum 'C38 H52 S2 Si2 Zr'
_chemical_formula_weight 720.32
_chemical_name_systematic
; 
 ? 
;
_space_group_IT_number 96
_symmetry_cell_setting tetragonal
_symmetry_Int_Tables_number 96
_symmetry_space_group_name_Hall 'P 4nw 2abw'
_symmetry_space_group_name_H-M 'P 43 21 2'
_atom_sites_solution_hydrogens geom
_atom_sites_solution_primary heavy
_atom_sites_solution_secondary difmap
_audit_creation_method SHELXL-97
_cell_angle_alpha 90.00
_cell_angle_beta 90.00
_cell_angle_gamma 90.00
_cell_formula_units_Z 8
_cell_length_a 12.6459(8)
_cell_length_b 12.6459(8)
_cell_length_c 47.844(4)
_cell_measurement_reflns_used 6207
_cell_measurement_temperature 98
_cell_measurement_theta_max 27.0
_cell_measurement_theta_min 2.3
_cell_volume 7651.2(9)
_computing_cell_refinement 'Bruker SAINT v6.02'
_computing_data_collection 'Bruker SMART v5.606'
_computing_data_reduction 'Bruker SAINT v6.02'
_computing_publication_material 'Bruker SHELXTL v5.1'
_computing_structure_refinement 'Bruker SHELXTL v5.1'
_computing_structure_solution 'Bruker SHELXTL v5.1'
_diffrn_ambient_temperature 98
_diffrn_measured_fraction_theta_full 0.969
_diffrn_measured_fraction_theta_max 0.969
_diffrn_measurement_device_type 'Bruker SMART 1000 ccd'
_diffrn_measurement_method '\w scans at 3 fixed \f values'
_diffrn_radiation_monochromator graphite
_diffrn_radiation_source 'normal-focus sealed tube'
_diffrn_radiation_type MoK\a
_diffrn_radiation_wavelength 0.71073
_diffrn_reflns_av_R_equivalents 0.0820
_diffrn_reflns_av_sigmaI/netI 0.0550
_diffrn_reflns_limit_h_max 16
_diffrn_reflns_limit_h_min -16
_diffrn_reflns_limit_k_max 16
_diffrn_reflns_limit_k_min -16
_diffrn_reflns_limit_l_max 63
_diffrn_reflns_limit_l_min -64
_diffrn_reflns_number 75962
_diffrn_reflns_theta_full 28.6
_diffrn_reflns_theta_max 28.6
_diffrn_reflns_theta_min 1.7
_diffrn_standards_decay_% 'within counting statistics'
_diffrn_standards_interval_time 'first scans recollected at end of runs'
_exptl_absorpt_coefficient_mu 0.483
_exptl_absorpt_correction_type none
_exptl_crystal_colour 'pale yellow'
_exptl_crystal_density_diffrn 1.251
_exptl_crystal_description 'irregular block'
_exptl_crystal_F_000 3040
_exptl_crystal_size_max 0.26
_exptl_crystal_size_mid 0.22
_exptl_crystal_size_min 0.17
_refine_diff_density_max 0.976
_refine_diff_density_min -0.722
_refine_diff_density_rms 0.074
_refine_ls_abs_structure_details 'Flack H D (1983), Acta Cryst. A39, 876-881'
_refine_ls_abs_structure_Flack -0.06(3)
_refine_ls_extinction_method none
_refine_ls_goodness_of_fit_ref 1.549
_refine_ls_hydrogen_treatment refxyz
_refine_ls_matrix_type full
_refine_ls_number_parameters 544
_refine_ls_number_reflns 9368
_refine_ls_number_restraints 0
_refine_ls_restrained_S_all 1.549
_refine_ls_R_factor_all 0.0566
_refine_ls_R_factor_gt 0.0434
_refine_ls_shift/su_max 0.119
_refine_ls_shift/su_mean 0.002
_refine_ls_structure_factor_coef Fsqd
_refine_ls_weighting_details w=1/\s^2^(Fo^2^)
_refine_ls_weighting_scheme sigma
_refine_ls_wR_factor_gt 0.0587
_refine_ls_wR_factor_ref 0.0598
_reflns_number_gt 7859
_reflns_number_total 9368
_reflns_threshold_expression >2sigma(I)
_cod_data_source_file ja040021j_c5.cif
_cod_data_source_block (S)-5
_cod_original_cell_volume 7651.1(10)
_cod_database_code 4112711

loop_
_symmetry_equiv_pos_as_xyz
'x, y, z'
'-x, -y, z+1/2'
'-y+1/2, x+1/2, z+3/4'
'y+1/2, -x+1/2, z+1/4'
'-x+1/2, y+1/2, -z+3/4'
'x+1/2, -y+1/2, -z+1/4'
'y, x, -z'
'-y, -x, -z+1/2'

loop_
_atom_site_label
_atom_site_type_symbol
_atom_site_fract_x
_atom_site_fract_y
_atom_site_fract_z
_atom_site_U_iso_or_equiv
_atom_site_adp_type
_atom_site_occupancy
_atom_site_symmetry_multiplicity
_atom_site_calc_flag
Zr Zr 0.491958(18) -0.024618(18) 0.051662(5) 0.01975(7) Uani 1 1 d
Si1 Si 0.51254(6) 0.01920(6) -0.013986(13) 0.02719(16) Uani 1 1 d
Si2 Si 0.72272(6) 0.04575(6) 0.032586(19) 0.0278(2) Uani 1 1 d
S1 S 0.30477(6) -0.09088(6) 0.048227(16) 0.02426(17) Uani 1 1 d
S2 S 0.53222(5) -0.02513(5) 0.103077(13) 0.02694(16) Uani 1 1 d
C1 C 0.5095(2) 0.11213(18) 0.01651(6) 0.0241(7) Uani 1 1 d
C2 C 0.5971(2) 0.1254(2) 0.03527(6) 0.0242(7) Uani 1 1 d
C3 C 0.5554(2) 0.1674(2) 0.06052(7) 0.0221(7) Uani 1 1 d
H3 H 0.588(2) 0.181(2) 0.0759(6) 0.027 Uiso 1 1 d
C4 C 0.4445(2) 0.1845(2) 0.05776(6) 0.0218(7) Uani 1 1 d
C5 C 0.4178(2) 0.1471(2) 0.03096(6) 0.0225(7) Uani 1 1 d
H5 H 0.350(2) 0.1440(19) 0.0232(5) 0.027 Uiso 1 1 d
C6 C 0.5603(2) -0.0945(2) 0.00820(5) 0.0221(6) Uani 1 1 d
C7 C 0.6489(2) -0.0825(2) 0.02773(6) 0.0228(7) Uani 1 1 d
C8 C 0.6428(2) -0.1685(2) 0.04695(6) 0.0234(6) Uani 1 1 d
C9 C 0.5502(2) -0.2249(2) 0.04123(6) 0.0229(7) Uani 1 1 d
H9 H 0.526(2) -0.2790(19) 0.0500(5) 0.027 Uiso 1 1 d
C10 C 0.5015(2) -0.18508(19) 0.01656(5) 0.0183(6) Uani 1 1 d
C11 C 0.3756(2) 0.0036(3) -0.02800(7) 0.0320(8) Uani 1 1 d
H11A H 0.361(2) 0.064(2) -0.0362(6) 0.038 Uiso 1 1 d
H11B H 0.324(2) -0.012(2) -0.0127(6) 0.038 Uiso 1 1 d
H11C H 0.374(2) -0.048(2) -0.0408(6) 0.038 Uiso 1 1 d
C12 C 0.5973(3) 0.0601(3) -0.04343(7) 0.0402(9) Uani 1 1 d
H12A H 0.596(2) 0.023(3) -0.0575(6) 0.048 Uiso 1 1 d
H12B H 0.666(2) 0.080(2) -0.0379(6) 0.048 Uiso 1 1 d
H12C H 0.578(2) 0.117(2) -0.0524(6) 0.048 Uiso 1 1 d
C13 C 0.8181(3) 0.0789(3) 0.00434(9) 0.0420(10) Uani 1 1 d
H13A H 0.834(3) 0.141(3) 0.0040(7) 0.050 Uiso 1 1 d
H13B H 0.805(3) 0.063(3) -0.0138(7) 0.050 Uiso 1 1 d
H13C H 0.884(3) 0.049(2) 0.0094(7) 0.050 Uiso 1 1 d
C14 C 0.7926(3) 0.0604(3) 0.06637(8) 0.0378(9) Uani 1 1 d
H14A H 0.850(2) 0.020(2) 0.0653(6) 0.045 Uiso 1 1 d
H14B H 0.753(2) 0.042(2) 0.0815(6) 0.045 Uiso 1 1 d
H14C H 0.807(2) 0.139(2) 0.0690(6) 0.045 Uiso 1 1 d
C15 C 0.3727(2) 0.2425(2) 0.07774(6) 0.0229(7) Uani 1 1 d
H15 H 0.304(2) 0.214(2) 0.0742(5) 0.027 Uiso 1 1 d
C16 C 0.4033(3) 0.2261(3) 0.10790(7) 0.0329(8) Uani 1 1 d
H16A H 0.403(2) 0.154(2) 0.1131(6) 0.039 Uiso 1 1 d
H16B H 0.353(2) 0.259(2) 0.1211(6) 0.039 Uiso 1 1 d
H16C H 0.468(2) 0.250(2) 0.1118(6) 0.039 Uiso 1 1 d
C17 C 0.3625(2) 0.3631(2) 0.06973(6) 0.0255(7) Uani 1 1 d
C18 C 0.3290(3) 0.3744(3) 0.03952(8) 0.0375(9) Uani 1 1 d
H18A H 0.305(2) 0.442(2) 0.0348(6) 0.045 Uiso 1 1 d
H18B H 0.270(2) 0.327(2) 0.0341(7) 0.045 Uiso 1 1 d
H18C H 0.382(3) 0.359(2) 0.0274(7) 0.045 Uiso 1 1 d
C19 C 0.2763(3) 0.4131(3) 0.08799(8) 0.0383(9) Uani 1 1 d
H19A H 0.267(2) 0.481(2) 0.0823(6) 0.046 Uiso 1 1 d
H19B H 0.299(2) 0.416(2) 0.1090(7) 0.046 Uiso 1 1 d
H19C H 0.204(3) 0.376(2) 0.0854(6) 0.046 Uiso 1 1 d
C20 C 0.4658(3) 0.4217(3) 0.07424(9) 0.0415(9) Uani 1 1 d
H20A H 0.517(2) 0.390(2) 0.0640(7) 0.050 Uiso 1 1 d
H20B H 0.489(3) 0.422(2) 0.0931(7) 0.050 Uiso 1 1 d
H20C H 0.462(2) 0.496(2) 0.0680(6) 0.050 Uiso 1 1 d
C21 C 0.7289(2) -0.2038(2) 0.06705(6) 0.0298(7) Uani 1 1 d
H21 H 0.741(2) -0.149(2) 0.0820(6) 0.036 Uiso 1 1 d
C22 C 0.8323(3) -0.2142(3) 0.05050(8) 0.0385(9) Uani 1 1 d
H22A H 0.890(2) -0.238(2) 0.0638(7) 0.046 Uiso 1 1 d
H22B H 0.856(2) -0.149(3) 0.0423(7) 0.046 Uiso 1 1 d
H22C H 0.828(2) -0.256(2) 0.0350(7) 0.046 Uiso 1 1 d
C23 C 0.7044(3) -0.3094(3) 0.08104(7) 0.0331(8) Uani 1 1 d
H23A H 0.636(2) -0.306(2) 0.0937(6) 0.040 Uiso 1 1 d
H23B H 0.762(2) -0.322(2) 0.0916(6) 0.040 Uiso 1 1 d
H23C H 0.698(2) -0.366(2) 0.0671(6) 0.040 Uiso 1 1 d
C24 C 0.4134(2) -0.2386(2) 0.00059(7) 0.0280(8) Uani 1 1 d
H24 H 0.362(2) -0.194(2) -0.0022(6) 0.034 Uiso 1 1 d
C25 C 0.4548(3) -0.2741(3) -0.02775(7) 0.0392(9) Uani 1 1 d
H25A H 0.482(2) -0.217(2) -0.0397(6) 0.047 Uiso 1 1 d
H25B H 0.395(2) -0.305(2) -0.0384(7) 0.047 Uiso 1 1 d
H25C H 0.514(2) -0.321(2) -0.0249(6) 0.047 Uiso 1 1 d
C26 C 0.3680(3) -0.3344(3) 0.01605(8) 0.0345(8) Uani 1 1 d
H26A H 0.426(2) -0.389(2) 0.0178(6) 0.041 Uiso 1 1 d
H26B H 0.309(2) -0.358(2) 0.0060(6) 0.041 Uiso 1 1 d
H26C H 0.346(2) -0.320(2) 0.0340(7) 0.041 Uiso 1 1 d
C27 C 0.2198(2) 0.0047(2) 0.06358(6) 0.0256(6) Uani 1 1 d
C28 C 0.1464(2) 0.0559(2) 0.04644(7) 0.0304(7) Uani 1 1 d
H28 H 0.143(2) 0.038(2) 0.0263(6) 0.036 Uiso 1 1 d
C29 C 0.0762(3) 0.1275(3) 0.05797(9) 0.0428(10) Uani 1 1 d
H29 H 0.032(2) 0.164(2) 0.0462(6) 0.051 Uiso 1 1 d
C30 C 0.0788(3) 0.1492(3) 0.08586(9) 0.0460(11) Uani 1 1 d
H30 H 0.035(3) 0.193(2) 0.0940(7) 0.055 Uiso 1 1 d
C31 C 0.1499(3) 0.0986(3) 0.10316(8) 0.0419(9) Uani 1 1 d
H31 H 0.156(2) 0.112(3) 0.1219(7) 0.050 Uiso 1 1 d
C32 C 0.2208(2) 0.0255(3) 0.09178(7) 0.0327(8) Uani 1 1 d
H32 H 0.267(2) -0.005(2) 0.1028(6) 0.039 Uiso 1 1 d
C33 C 0.5224(2) -0.1538(2) 0.11757(6) 0.0249(7) Uani 1 1 d
C34 C 0.5962(3) -0.1836(2) 0.13771(6) 0.0294(7) Uani 1 1 d
H34 H 0.653(2) -0.141(2) 0.1423(6) 0.035 Uiso 1 1 d
C35 C 0.5903(3) -0.2824(3) 0.15008(7) 0.0363(9) Uani 1 1 d
H35 H 0.646(2) -0.297(2) 0.1630(6) 0.044 Uiso 1 1 d
C36 C 0.5109(3) -0.3518(2) 0.14320(7) 0.0372(8) Uani 1 1 d
H36 H 0.507(2) -0.417(2) 0.1519(6) 0.045 Uiso 1 1 d
C37 C 0.4362(3) -0.3224(3) 0.12363(7) 0.0341(8) Uani 1 1 d
H37 H 0.385(2) -0.357(2) 0.1185(6) 0.041 Uiso 1 1 d
C38 C 0.4406(2) -0.2230(2) 0.11085(7) 0.0288(8) Uani 1 1 d
H38 H 0.395(2) -0.201(2) 0.0983(6) 0.035 Uiso 1 1 d

loop_
_atom_site_aniso_label
_atom_site_aniso_U_11
_atom_site_aniso_U_22
_atom_site_aniso_U_33
_atom_site_aniso_U_23
_atom_site_aniso_U_13
_atom_site_aniso_U_12
Zr 0.01816(14) 0.01910(13) 0.02200(12) 0.00083(12) 0.00175(10) 0.00103(11)
Si1 0.0326(4) 0.0242(4) 0.0247(4) 0.0022(3) 0.0054(3) 0.0049(4)
Si2 0.0218(4) 0.0254(5) 0.0363(5) -0.0005(4) 0.0055(4) 0.0003(4)
S1 0.0205(4) 0.0243(4) 0.0280(4) -0.0021(4) 0.0017(3) 0.0000(3)
S2 0.0332(4) 0.0231(3) 0.0245(3) 0.0006(3) -0.0017(3) 0.0024(3)
C1 0.0301(18) 0.0144(13) 0.0278(16) 0.0074(11) 0.0041(15) 0.0010(13)
C2 0.0233(16) 0.0189(16) 0.0304(17) 0.0034(14) 0.0046(14) -0.0007(11)
C3 0.0234(17) 0.0173(15) 0.0258(18) 0.0002(13) 0.0010(14) -0.0038(12)
C4 0.0251(16) 0.0163(15) 0.0239(17) 0.0088(12) 0.0040(13) 0.0003(12)
C5 0.0259(16) 0.0175(15) 0.0242(17) 0.0044(13) -0.0018(14) 0.0042(13)
C6 0.0275(16) 0.0223(15) 0.0163(15) -0.0004(12) 0.0045(12) 0.0048(11)
C7 0.0140(14) 0.0251(16) 0.0292(18) -0.0029(13) 0.0090(13) 0.0015(12)
C8 0.0238(16) 0.0213(15) 0.0251(16) -0.0047(13) 0.0010(13) 0.0073(11)
C9 0.0283(17) 0.0171(15) 0.0233(17) 0.0040(12) 0.0066(13) 0.0022(12)
C10 0.0204(15) 0.0220(13) 0.0126(14) -0.0047(11) 0.0061(13) 0.0013(12)
C11 0.0435(18) 0.0295(19) 0.0229(18) -0.0005(15) -0.0108(15) 0.0087(17)
C12 0.059(2) 0.036(2) 0.0252(19) 0.0076(15) 0.0119(18) 0.0083(18)
C13 0.036(2) 0.040(2) 0.050(2) 0.001(2) 0.017(2) -0.0063(18)
C14 0.0234(19) 0.035(2) 0.056(3) -0.0034(19) -0.0017(17) 0.0006(16)
C15 0.0217(17) 0.0218(17) 0.0251(18) -0.0032(13) 0.0016(13) -0.0008(13)
C16 0.039(2) 0.036(2) 0.0242(19) -0.0045(16) 0.0039(17) 0.0076(17)
C17 0.0290(17) 0.0214(16) 0.0261(19) -0.0029(14) 0.0052(14) 0.0023(14)
C18 0.049(2) 0.0245(19) 0.039(2) 0.0024(16) 0.0006(18) 0.0114(17)
C19 0.049(2) 0.0277(19) 0.038(2) -0.0041(17) 0.0064(19) 0.0074(17)
C20 0.038(2) 0.0253(19) 0.061(3) -0.0016(18) 0.001(2) -0.0031(17)
C21 0.0289(18) 0.0301(19) 0.0304(18) -0.0029(15) -0.0039(15) 0.0096(14)
C22 0.0289(19) 0.048(2) 0.038(2) -0.005(2) -0.0009(18) 0.0119(17)
C23 0.036(2) 0.0312(19) 0.032(2) -0.0031(16) -0.0031(16) 0.0141(16)
C24 0.0262(17) 0.0225(17) 0.035(2) -0.0027(15) -0.0057(15) 0.0028(13)
C25 0.045(2) 0.039(2) 0.034(2) -0.0059(17) 0.0009(18) -0.0012(17)
C26 0.035(2) 0.035(2) 0.033(2) -0.0001(17) -0.0006(18) -0.0048(16)
C27 0.0199(14) 0.0186(16) 0.0383(18) 0.0010(14) 0.0054(12) -0.0049(13)
C28 0.0206(15) 0.0289(17) 0.042(2) -0.0011(16) 0.0034(16) -0.0007(13)
C29 0.031(2) 0.033(2) 0.065(3) 0.0069(19) 0.0081(19) 0.0012(16)
C30 0.034(2) 0.031(2) 0.074(3) -0.008(2) 0.026(2) -0.0037(17)
C31 0.045(2) 0.039(2) 0.042(2) -0.0118(19) 0.020(2) -0.0099(18)
C32 0.0312(18) 0.0324(18) 0.035(2) 0.0036(16) 0.0105(14) -0.0051(16)
C33 0.0335(17) 0.0219(14) 0.0192(15) -0.0043(12) 0.0016(14) 0.0099(14)
C34 0.0352(19) 0.0326(19) 0.0203(17) -0.0036(14) 0.0008(15) 0.0090(14)
C35 0.048(2) 0.039(2) 0.0221(19) 0.0019(16) 0.0003(16) 0.0156(18)
C36 0.049(2) 0.0270(16) 0.0351(19) 0.0076(15) 0.0069(18) 0.0072(18)
C37 0.032(2) 0.028(2) 0.042(2) 0.0020(16) 0.0081(17) -0.0025(15)
C38 0.0279(19) 0.0310(18) 0.0275(19) 0.0028(15) 0.0008(15) 0.0049(14)

loop_
_atom_type_symbol
_atom_type_description
_atom_type_scat_dispersion_real
_atom_type_scat_dispersion_imag
_atom_type_scat_source
C C 0.0033 0.0016 'International Tables Vol C Tables 4.2.6.8 and 6.1.1.4'
H H 0.0000 0.0000 'International Tables Vol C Tables 4.2.6.8 and 6.1.1.4'
Si Si 0.0817 0.0704 'International Tables Vol C Tables 4.2.6.8 and 6.1.1.4'
S S 0.1246 0.1234 'International Tables Vol C Tables 4.2.6.8 and 6.1.1.4'
Zr Zr -2.9673 0.5597 'International Tables Vol C Tables 4.2.6.8 and 6.1.1.4'

loop_
_geom_angle_atom_site_label_1
_geom_angle_atom_site_label_2
_geom_angle_atom_site_label_3
_geom_angle
CpA Zr CpB 121.9
CpA Zr S1 112.0
CpA Zr S2 103.1
CpB Zr S1 101.5
CpB Zr S2 112.7
S2 Zr S1 104.70(3)
PlnA . PlnB 75.76(9)
C12 Si1 C11 107.12(17)
C12 Si1 C1 115.52(15)
C11 Si1 C1 109.06(14)
C12 Si1 C6 117.22(15)
C11 Si1 C6 114.75(14)
C1 Si1 C6 92.67(11)
C14 Si2 C13 107.60(18)
C14 Si2 C7 115.47(15)
C13 Si2 C7 115.19(15)
C14 Si2 C2 106.81(15)
C13 Si2 C2 118.39(16)
C7 Si2 C2 92.92(11)
C27 S1 Zr 108.40(9)
C33 S2 Zr 111.78(9)
C5 C1 C2 106.8(2)
C5 C1 Si1 126.3(2)
C2 C1 Si1 123.0(2)
C3 C2 C1 106.8(2)
C3 C2 Si2 124.7(2)
C1 C2 Si2 123.0(2)
C2 C3 C4 110.1(3)
C2 C3 H3 128.7(19)
C4 C3 H3 121.2(19)
C5 C4 C3 105.6(3)
C5 C4 C15 126.6(3)
C3 C4 C15 127.4(3)
C4 C5 C1 110.7(3)
C4 C5 H5 126.7(16)
C1 C5 H5 122.6(16)
C10 C6 C7 107.7(2)
C10 C6 Si1 127.2(2)
C7 C6 Si1 121.6(2)
C8 C7 C6 106.8(2)
C8 C7 Si2 127.1(2)
C6 C7 Si2 123.1(2)
C9 C8 C7 108.0(2)
C9 C8 C21 125.1(3)
C7 C8 C21 126.3(3)
C8 C9 C10 110.2(2)
C8 C9 H9 127.3(18)
C10 C9 H9 122.4(18)
C6 C10 C9 106.9(2)
C6 C10 C24 127.2(2)
C9 C10 C24 125.5(2)
Si1 C11 H11A 106(2)
Si1 C11 H11B 111.2(15)
H11A C11 H11B 111(3)
Si1 C11 H11C 110.4(19)
H11A C11 H11C 109(3)
H11B C11 H11C 110(3)
Si1 C12 H12A 117(2)
Si1 C12 H12B 113.4(19)
H12A C12 H12B 113(3)
Si1 C12 H12C 117(2)
H12A C12 H12C 93(3)
H12B C12 H12C 100(3)
Si2 C13 H13A 113(3)
Si2 C13 H13B 121(2)
H13A C13 H13B 104(3)
Si2 C13 H13C 107(2)
H13A C13 H13C 100(3)
H13B C13 H13C 108(3)
Si2 C14 H14A 107(2)
Si2 C14 H14B 114(2)
H14A C14 H14B 110(3)
Si2 C14 H14C 107.2(18)
H14A C14 H14C 114(3)
H14B C14 H14C 105(3)
C16 C15 C4 112.6(2)
C16 C15 C17 112.8(3)
C4 C15 C17 111.4(2)
C16 C15 H15 110.4(16)
C4 C15 H15 104.3(15)
C17 C15 H15 104.6(15)
C15 C16 H16A 112.7(18)
C15 C16 H16B 112.8(18)
H16A C16 H16B 103(2)
C15 C16 H16C 113(2)
H16A C16 H16C 106(3)
H16B C16 H16C 109(3)
C18 C17 C20 109.3(3)
C18 C17 C19 107.9(3)
C20 C17 C19 109.2(3)
C18 C17 C15 110.3(3)
C20 C17 C15 111.5(3)
C19 C17 C15 108.6(3)
C17 C18 H18A 114.2(19)
C17 C18 H18B 113.9(19)
H18A C18 H18B 104(2)
C17 C18 H18C 113(2)
H18A C18 H18C 106(3)
H18B C18 H18C 105(3)
C17 C19 H19A 108.2(19)
C17 C19 H19B 111.5(17)
H19A C19 H19B 107(2)
C17 C19 H19C 112.0(17)
H19A C19 H19C 106(2)
H19B C19 H19C 112(2)
C17 C20 H20A 109(2)
C17 C20 H20B 113(2)
H20A C20 H20B 107(3)
C17 C20 H20C 112.2(18)
H20A C20 H20C 107(3)
H20B C20 H20C 108(2)
C8 C21 C23 112.9(3)
C8 C21 C22 108.0(3)
C23 C21 C22 108.9(3)
C8 C21 H21 110.6(16)
C23 C21 H21 108.8(16)
C22 C21 H21 107.4(17)
C21 C22 H22A 108.1(18)
C21 C22 H22B 113.6(19)
H22A C22 H22B 107(3)
C21 C22 H22C 115(2)
H22A C22 H22C 113(3)
H22B C22 H22C 100(3)
C21 C23 H23A 112.3(16)
C21 C23 H23B 103.6(19)
H23A C23 H23B 111(2)
C21 C23 H23C 110.8(18)
H23A C23 H23C 110(2)
H23B C23 H23C 109(2)
C10 C24 C25 109.2(3)
C10 C24 C26 112.7(3)
C25 C24 C26 109.0(3)
C10 C24 H24 109.5(18)
C25 C24 H24 108.2(19)
C26 C24 H24 108.1(18)
C24 C25 H25A 115.1(17)
C24 C25 H25B 108.4(18)
H25A C25 H25B 105(2)
C24 C25 H25C 108.7(19)
H25A C25 H25C 105(2)
H25B C25 H25C 115(2)
C24 C26 H26A 108.1(17)
C24 C26 H26B 107.8(19)
H26A C26 H26B 113(2)
C24 C26 H26C 114.2(19)
H26A C26 H26C 106(3)
H26B C26 H26C 108(3)
C32 C27 C28 119.6(3)
C32 C27 S1 122.0(2)
C28 C27 S1 118.3(2)
C29 C28 C27 119.7(3)
C29 C28 H28 120.3(16)
C27 C28 H28 120.0(16)
C30 C29 C28 120.5(4)
C30 C29 H29 121(2)
C28 C29 H29 119(2)
C29 C30 C31 120.6(3)
C29 C30 H30 123(2)
C31 C30 H30 116(2)
C30 C31 C32 119.4(4)
C30 C31 H31 124(2)
C32 C31 H31 117(2)
C27 C32 C31 120.2(3)
C27 C32 H32 121(2)
C31 C32 H32 119(2)
C38 C33 C34 119.2(3)
C38 C33 S2 122.6(2)
C34 C33 S2 118.1(2)
C35 C34 C33 120.2(3)
C35 C34 H34 117.5(18)
C33 C34 H34 122.1(18)
C36 C35 C34 120.9(3)
C36 C35 H35 124.6(19)
C34 C35 H35 114.4(19)
C35 C36 C37 119.4(3)
C35 C36 H36 120(2)
C37 C36 H36 121(2)
C36 C37 C38 120.7(3)
C36 C37 H37 127(2)
C38 C37 H37 113(2)
C33 C38 C37 119.6(3)
C33 C38 H38 117(2)
C37 C38 H38 124(2)

loop_
_geom_bond_atom_site_label_1
_geom_bond_atom_site_label_2
_geom_bond_distance
Zr CpA 2.248
Zr CpB 2.255
Zr PlnA 2.224(1)
Zr PlnB 2.226(1)
Zr C7 2.406(3)
Zr C6 2.419(2)
Zr C1 2.423(2)
Zr C2 2.446(3)
Zr C5 2.565(3)
Zr C3 2.592(3)
Zr C10 2.637(2)
Zr C8 2.645(2)
Zr C9 2.684(3)
Zr C4 2.728(3)
Zr S2 2.5120(7)
Zr S1 2.5165(8)
Si1 C12 1.844(3)
Si1 C11 1.867(3)
Si1 C1 1.874(3)
Si1 C6 1.887(3)
Si2 C14 1.852(4)
Si2 C13 1.859(4)
Si2 C7 1.885(3)
Si2 C2 1.886(3)
S1 C27 1.777(3)
S2 C33 1.773(3)
C1 C5 1.420(4)
C1 C2 1.436(4)
C2 C3 1.420(4)
C3 C4 1.426(4)
C3 H3 0.86(3)
C4 C5 1.407(4)
C4 C15 1.509(4)
C5 H5 0.93(3)
C6 C10 1.423(4)
C6 C7 1.467(4)
C7 C8 1.426(4)
C8 C9 1.397(4)
C8 C21 1.520(4)
C9 C10 1.423(4)
C9 H9 0.86(3)
C10 C24 1.511(4)
C11 H11A 0.87(3)
C11 H11B 1.00(3)
C11 H11C 0.90(3)
C12 H12A 0.82(3)
C12 H12B 0.95(3)
C12 H12C 0.87(3)
C13 H13A 0.80(3)
C13 H13B 0.91(3)
C13 H13C 0.95(3)
C14 H14A 0.89(3)
C14 H14B 0.91(3)
C14 H14C 1.02(3)
C15 C16 1.508(4)
C15 C17 1.577(4)
C15 H15 0.96(3)
C16 H16A 0.94(3)
C16 H16B 0.99(3)
C16 H16C 0.90(3)
C17 C18 1.513(5)
C17 C20 1.518(5)
C17 C19 1.534(4)
C18 H18A 0.93(3)
C18 H18B 0.99(3)
C18 H18C 0.91(3)
C19 H19A 0.91(3)
C19 H19B 1.05(3)
C19 H19C 1.04(3)
C20 H20A 0.90(3)
C20 H20B 0.95(3)
C20 H20C 0.99(3)
C21 C23 1.525(4)
C21 C22 1.535(4)
C21 H21 1.01(3)
C22 H22A 1.01(3)
C22 H22B 0.96(3)
C22 H22C 0.91(3)
C23 H23A 1.05(3)
C23 H23B 0.90(3)
C23 H23C 0.98(3)
C24 C25 1.522(4)
C24 C26 1.531(4)
C24 H24 0.87(3)
C25 H25A 0.98(3)
C25 H25B 0.99(3)
C25 H25C 0.96(3)
C26 H26A 1.01(3)
C26 H26B 0.94(3)
C26 H26C 0.92(3)
C27 C32 1.374(4)
C27 C28 1.397(4)
C28 C29 1.383(4)
C28 H28 0.99(3)
C29 C30 1.362(5)
C29 H29 0.92(3)
C30 C31 1.379(5)
C30 H30 0.88(3)
C31 C32 1.399(4)
C31 H31 0.92(3)
C32 H32 0.88(3)
C33 C38 1.392(4)
C33 C34 1.394(4)
C34 C35 1.385(4)
C34 H34 0.92(3)
C35 C36 1.373(5)
C35 H35 0.96(3)
C36 C37 1.381(5)
C36 H36 0.92(3)
C37 C38 1.399(4)
C37 H37 0.82(3)
C38 H38 0.88(3)

loop_
_geom_torsion_atom_site_label_1
_geom_torsion_atom_site_label_2
_geom_torsion_atom_site_label_3
_geom_torsion_atom_site_label_4
_geom_torsion
S2 Zr S1 C27 66.87(11)
S1 Zr S2 C33 60.65(11)
C12 Si1 C1 C5 133.8(3)
C11 Si1 C1 C5 13.2(3)
C6 Si1 C1 C5 -104.2(2)
C12 Si1 C1 C2 -71.7(3)
C11 Si1 C1 C2 167.7(2)
C6 Si1 C1 C2 50.3(2)
C5 C1 C2 C3 0.4(3)
Si1 C1 C2 C3 -158.4(2)
C5 C1 C2 Si2 155.4(2)
Si1 C1 C2 Si2 -3.3(3)
C14 Si2 C2 C3 -12.6(3)
C13 Si2 C2 C3 -134.1(3)
C7 Si2 C2 C3 105.1(2)
C14 Si2 C2 C1 -163.2(2)
C13 Si2 C2 C1 75.3(3)
C7 Si2 C2 C1 -45.5(2)
C1 C2 C3 C4 -2.2(3)
Si2 C2 C3 C4 -156.7(2)
C2 C3 C4 C5 3.1(3)
C2 C3 C4 C15 -170.1(3)
C3 C4 C5 C1 -2.9(3)
C15 C4 C5 C1 170.4(2)
C2 C1 C5 C4 1.6(3)
Si1 C1 C5 C4 159.4(2)
C12 Si1 C6 C10 -131.3(2)
C11 Si1 C6 C10 -4.3(3)
C1 Si1 C6 C10 108.1(2)
C12 Si1 C6 C7 72.6(3)
C11 Si1 C6 C7 -160.4(2)
C1 Si1 C6 C7 -48.0(2)
C10 C6 C7 C8 1.7(3)
Si1 C6 C7 C8 161.82(18)
C10 C6 C7 Si2 -160.08(19)
Si1 C6 C7 Si2 0.1(3)
C14 Si2 C7 C8 -0.9(3)
C13 Si2 C7 C8 125.5(3)
C2 Si2 C7 C8 -111.1(2)
C14 Si2 C7 C6 157.0(2)
C13 Si2 C7 C6 -76.6(3)
C2 Si2 C7 C6 46.8(2)
C6 C7 C8 C9 -5.1(3)
Si2 C7 C8 C9 155.7(2)
C6 C7 C8 C21 166.1(2)
Si2 C7 C8 C21 -33.2(4)
C7 C8 C9 C10 6.7(3)
C21 C8 C9 C10 -164.6(2)
C7 C6 C10 C9 2.3(3)
Si1 C6 C10 C9 -156.4(2)
C7 C6 C10 C24 -170.2(2)
Si1 C6 C10 C24 31.0(4)
C8 C9 C10 C6 -5.6(3)
C8 C9 C10 C24 167.1(2)
C5 C4 C15 C16 152.5(3)
C3 C4 C15 C16 -35.7(4)
C5 C4 C15 C17 -79.6(3)
C3 C4 C15 C17 92.2(3)
C16 C15 C17 C18 -178.6(3)
C4 C15 C17 C18 53.6(3)
C16 C15 C17 C20 59.8(4)
C4 C15 C17 C20 -68.0(3)
C16 C15 C17 C19 -60.6(3)
C4 C15 C17 C19 171.6(3)
C9 C8 C21 C23 -0.3(4)
C7 C8 C21 C23 -170.0(3)
C9 C8 C21 C22 120.1(3)
C7 C8 C21 C22 -49.6(4)
C6 C10 C24 C25 58.7(3)
C9 C10 C24 C25 -112.5(3)
C6 C10 C24 C26 -180.0(3)
C9 C10 C24 C26 8.8(4)
Zr S1 C27 C32 -67.8(2)
Zr S1 C27 C28 115.4(2)
C32 C27 C28 C29 0.5(4)
S1 C27 C28 C29 177.3(2)
C27 C28 C29 C30 0.6(5)
C28 C29 C30 C31 -1.3(5)
C29 C30 C31 C32 0.9(5)
C28 C27 C32 C31 -0.9(4)
S1 C27 C32 C31 -177.7(2)
C30 C31 C32 C27 0.3(5)
Zr S2 C33 C38 -42.7(3)
Zr S2 C33 C34 141.2(2)
C38 C33 C34 C35 2.4(4)
S2 C33 C34 C35 178.6(2)
C33 C34 C35 C36 -1.3(5)
C34 C35 C36 C37 0.1(5)
C35 C36 C37 C38 -0.1(5)
C34 C33 C38 C37 -2.3(4)
S2 C33 C38 C37 -178.3(2)
C36 C37 C38 C33 1.2(5)
